data_8106696
loop_
_publ_author_name
'Grunwald, Nicolas'
'Kelling, Alexandra'
'Holdt, Hans-J\"urgen'
'Schilde, Uwe'

_publ_section_title
;
 The crystal structure of 1,1&#x2032;-bisisoquinoline, C18H12N2
;
_journal_issue 5
_journal_name_full 'Zeitschrift f\"ur Kristallographie - New Crystal Structures'
_journal_page_first 839
_journal_page_last 841
_journal_paper_doi 10.1515/ncrs-2017-0088
_journal_volume 232
_journal_year 2017
_chemical_formula_moiety 'C18 H12 N2'
_chemical_formula_sum 'C18 H12 N2'
_chemical_formula_weight 256.30
_chemical_melting_point 435
_chemical_name_systematic
;
 1,1'-bisisoquinoline
;
_space_group_crystal_system tetragonal
_space_group_IT_number 88
_space_group_name_Hall '-I 4ad'
_space_group_name_H-M_alt 'I 41/a :2'
_atom_sites_solution_hydrogens difmap
_atom_sites_solution_primary direct
_atom_sites_solution_secondary difmap
_cell_angle_alpha 90
_cell_angle_beta 90
_cell_angle_gamma 90
_cell_formula_units_Z 8
_cell_length_a 13.8885(6)
_cell_length_b 13.8885(6)
_cell_length_c 13.6718(6)
_cell_measurement_reflns_used 7777
_cell_measurement_temperature 210(2)
_cell_measurement_theta_max 29.67
_cell_measurement_theta_min 2.09
_cell_volume 2637.2(2)
_computing_cell_refinement 'X-AREA (Stoe, 2015)'
_computing_data_collection 'X-AREA (Stoe, 2015)'
_computing_data_reduction 'X-RED (Stoe, 2015)'
_computing_molecular_graphics
;
 ORTEP-3 for Windows (Farrugia, 2012)
 DIAMOND 4.3.2 (Brandenburg, 2017)
;
_computing_publication_material
; 
 SHELXL-2014/7 (Sheldrick, 2014)
;
_computing_structure_refinement 'SHELXL-2014/7 (Sheldrick, 2014)'
_computing_structure_solution 'SHELXS-97 (Sheldrick, 1997)'
_diffrn_ambient_temperature 210(2)
_diffrn_detector 'image plate (34 cm diameter)'
_diffrn_detector_area_resol_mean 6.67
_diffrn_detector_type STOE
_diffrn_measured_fraction_theta_full 1.000
_diffrn_measured_fraction_theta_max 1.000
_diffrn_measurement_details
; 
 180 frames, exposure time = 1 min
;
_diffrn_measurement_device '2-circle goniometer'
_diffrn_measurement_device_type 'STOE IPDS 2'
_diffrn_measurement_method '\w scan, \d \w = 1.0 deg'
_diffrn_radiation_monochromator 'plane graphite'
_diffrn_radiation_source 'fine-focus sealed tube'
_diffrn_radiation_type 'Mo K\a'
_diffrn_radiation_wavelength 0.71073
_diffrn_reflns_av_R_equivalents 0.0547
_diffrn_reflns_av_unetI/netI 0.0257
_diffrn_reflns_Laue_measured_fraction_full 1.000
_diffrn_reflns_Laue_measured_fraction_max 1.000
_diffrn_reflns_limit_h_max 16
_diffrn_reflns_limit_h_min -16
_diffrn_reflns_limit_k_max 16
_diffrn_reflns_limit_k_min -16
_diffrn_reflns_limit_l_max 16
_diffrn_reflns_limit_l_min -16
_diffrn_reflns_number 8390
_diffrn_reflns_point_group_measured_fraction_full 1.000
_diffrn_reflns_point_group_measured_fraction_max 1.000
_diffrn_reflns_theta_full 24.985
_diffrn_reflns_theta_max 24.985
_diffrn_reflns_theta_min 2.090
_exptl_absorpt_coefficient_mu 0.077
_exptl_absorpt_correction_T_max 0.9895
_exptl_absorpt_correction_T_min 0.8750
_exptl_absorpt_correction_type integration
_exptl_absorpt_process_details 'X-Area (Stoe, 2015)'
_exptl_crystal_colour yellow
_exptl_crystal_density_diffrn 1.291
_exptl_crystal_density_method 'not measured'
_exptl_crystal_description prism
_exptl_crystal_F_000 1072
_exptl_crystal_size_max 0.640
_exptl_crystal_size_mid 0.580
_exptl_crystal_size_min 0.320
_refine_diff_density_max 0.105
_refine_diff_density_min -0.083
_refine_diff_density_rms 0.025
_refine_ls_extinction_coef 0.0078(12)
_refine_ls_extinction_expression Fc^*^=kFc[1+0.001xFc^2^\l^3^/sin(2\q)]^-1/4^
_refine_ls_extinction_method 'SHELXL-2014/7 (Sheldrick 2014'
_refine_ls_goodness_of_fit_ref 1.031
_refine_ls_hydrogen_treatment refall
_refine_ls_matrix_type full
_refine_ls_number_parameters 116
_refine_ls_number_reflns 1164
_refine_ls_number_restraints 0
_refine_ls_restrained_S_all 1.031
_refine_ls_R_factor_all 0.0370
_refine_ls_R_factor_gt 0.0295
_refine_ls_shift/su_max 0.001
_refine_ls_shift/su_mean 0.000
_refine_ls_structure_factor_coef Fsqd
_refine_ls_weighting_details 'w=1/[\s^2^(Fo^2^)+(0.0546P)^2^+0.1246P] where P=(Fo^2^+2Fc^2^)/3'
_refine_ls_weighting_scheme calc
_refine_ls_wR_factor_gt 0.0832
_refine_ls_wR_factor_ref 0.0854
_reflns_number_gt 927
_reflns_number_total 1164
_reflns_threshold_expression 'I > 2\s(I)'
_cod_data_source_file suppl_ncrs-2017-0088_suppl.cif
_cod_data_source_block grun1i
_cod_original_cell_volume 2637.2(3)
_cod_original_sg_symbol_H-M 'I 41/a'
_cod_database_code 8106696
_shelx_space_group_comment
;
The symmetry employed for this shelxl refinement is uniquely defined
by the following loop, which should always be used as a source of
symmetry information in preference to the above space-group names.
They are only intended as comments.
;
_shelx_estimated_absorpt_t_min 0.952
_shelx_estimated_absorpt_t_max 0.976

loop_
_space_group_symop_operation_xyz
'x, y, z'
'-x+1/2, -y, z+1/2'
'-y+3/4, x+1/4, z+1/4'
'y+3/4, -x+3/4, z+3/4'
'x+1/2, y+1/2, z+1/2'
'-x+1, -y+1/2, z+1'
'-y+5/4, x+3/4, z+3/4'
'y+5/4, -x+5/4, z+5/4'
'-x, -y, -z'
'x-1/2, y, -z-1/2'
'y-3/4, -x-1/4, -z-1/4'
'-y-3/4, x-3/4, -z-3/4'
'-x+1/2, -y+1/2, -z+1/2'
'x, y+1/2, -z'
'y-1/4, -x+1/4, -z+1/4'
'-y-1/4, x-1/4, -z-1/4'

loop_
_atom_site_label
_atom_site_type_symbol
_atom_site_fract_x
_atom_site_fract_y
_atom_site_fract_z
_atom_site_U_iso_or_equiv
_atom_site_adp_type
_atom_site_occupancy
_atom_site_site_symmetry_order
_atom_site_calc_flag
_atom_site_refinement_flags_posn
_atom_site_refinement_flags_adp
_atom_site_refinement_flags_occupancy
_atom_site_disorder_assembly
_atom_site_disorder_group
C1 C 0.18787(9) 0.82972(9) 0.16368(10) 0.0612(4) Uani 1 1 d . . . . .
H1 H 0.2126(10) 0.8789(10) 0.2112(10) 0.071(4) Uiso 1 1 d . . . . .
C2 C 0.24871(9) 0.77946(8) 0.10507(10) 0.0553(3) Uani 1 1 d . . . . .
H2 H 0.3242(9) 0.7896(9) 0.1085(9) 0.058(3) Uiso 1 1 d . . . . .
C3 C 0.26831(9) 0.65245(8) -0.02158(9) 0.0530(3) Uani 1 1 d . . . . .
H3 H 0.3387(10) 0.6630(9) -0.0206(8) 0.059(3) Uiso 1 1 d . . . . .
C4 C 0.22713(9) 0.58602(9) -0.08111(9) 0.0551(3) Uani 1 1 d . . . . .
H4 H 0.2675(10) 0.5459(10) -0.1238(10) 0.068(4) Uiso 1 1 d . . . . .
C5 C 0.12673(9) 0.57268(9) -0.08217(9) 0.0524(3) Uani 1 1 d . . . . .
H5 H 0.0986(9) 0.5240(9) -0.1231(10) 0.058(3) Uiso 1 1 d . . . . .
C6 C 0.06914(9) 0.62691(8) -0.02349(8) 0.0466(3) Uani 1 1 d . . . . .
H6 H 0.0012(9) 0.6174(9) -0.0235(8) 0.052(3) Uiso 1 1 d . . . . .
C7 C 0.05365(8) 0.75473(7) 0.10355(8) 0.0455(3) Uani 1 1 d . . . . .
C8 C 0.10969(7) 0.69667(7) 0.03968(8) 0.0420(3) Uani 1 1 d . . . . .
C9 C 0.21067(7) 0.70946(7) 0.04073(8) 0.0457(3) Uani 1 1 d . . . . .
N1 N 0.09037(7) 0.81878(7) 0.16407(8) 0.0574(3) Uani 1 1 d . . . . .

loop_
_atom_site_aniso_label
_atom_site_aniso_U_11
_atom_site_aniso_U_22
_atom_site_aniso_U_33
_atom_site_aniso_U_23
_atom_site_aniso_U_13
_atom_site_aniso_U_12
C1 0.0583(7) 0.0490(7) 0.0763(9) -0.0069(6) -0.0157(7) -0.0003(5)
C2 0.0463(7) 0.0499(6) 0.0699(8) 0.0071(6) -0.0088(6) -0.0035(5)
C3 0.0431(6) 0.0571(7) 0.0588(7) 0.0125(6) 0.0084(5) 0.0019(5)
C4 0.0551(7) 0.0599(7) 0.0502(7) 0.0036(6) 0.0110(6) 0.0069(6)
C5 0.0561(7) 0.0545(7) 0.0466(6) -0.0029(5) -0.0013(5) 0.0051(6)
C6 0.0418(6) 0.0492(6) 0.0488(7) 0.0036(5) -0.0027(5) 0.0024(5)
C7 0.0465(6) 0.0373(5) 0.0526(7) 0.0037(5) -0.0040(5) 0.0047(4)
C8 0.0428(6) 0.0389(5) 0.0444(6) 0.0093(4) -0.0014(4) 0.0024(4)
C9 0.0425(6) 0.0434(6) 0.0511(6) 0.0130(5) -0.0005(5) 0.0007(4)
N1 0.0552(6) 0.0480(6) 0.0690(7) -0.0075(5) -0.0076(5) 0.0044(4)

loop_
_atom_type_symbol
_atom_type_description
_atom_type_scat_dispersion_real
_atom_type_scat_dispersion_imag
_atom_type_scat_source
C C 0.0033 0.0016 'International Tables Vol C Tables 4.2.6.8 and 6.1.1.4'
H H 0.0000 0.0000 'International Tables Vol C Tables 4.2.6.8 and 6.1.1.4'
N N 0.0061 0.0033 'International Tables Vol C Tables 4.2.6.8 and 6.1.1.4'

loop_
_geom_angle_atom_site_label_1
_geom_angle_atom_site_label_2
_geom_angle_atom_site_label_3
_geom_angle
_geom_angle_site_symmetry_1
_geom_angle_site_symmetry_3
C2 C1 N1 124.29(12) . .
C2 C1 H1 121.2(8) . .
N1 C1 H1 114.5(8) . .
C1 C2 C9 119.23(11) . .
C1 C2 H2 121.4(7) . .
C9 C2 H2 119.3(7) . .
C4 C3 C9 120.29(11) . .
C4 C3 H3 121.7(7) . .
C9 C3 H3 118.0(7) . .
C3 C4 C5 120.90(11) . .
C3 C4 H4 120.1(8) . .
C5 C4 H4 119.0(8) . .
C6 C5 C4 120.25(12) . .
C6 C5 H5 119.6(7) . .
C4 C5 H5 120.1(7) . .
C5 C6 C8 120.34(11) . .
C5 C6 H6 120.4(7) . .
C8 C6 H6 119.3(7) . .
N1 C7 C8 123.86(10) . .
N1 C7 C7 116.41(9) . 6_464
C8 C7 C7 119.73(9) . 6_464
C9 C8 C6 119.15(10) . .
C9 C8 C7 117.77(10) . .
C6 C8 C7 123.08(10) . .
C3 C9 C2 123.32(10) . .
C3 C9 C8 119.07(10) . .
C2 C9 C8 117.61(10) . .
C7 N1 C1 117.22(10) . .

loop_
_geom_bond_atom_site_label_1
_geom_bond_atom_site_label_2
_geom_bond_distance
_geom_bond_site_symmetry_2
C1 C2 1.3577(18) .
C1 N1 1.3627(16) .
C1 H1 1.003(14) .
C2 C9 1.4135(16) .
C2 H2 1.059(12) .
C3 C4 1.3567(17) .
C3 C9 1.4119(16) .
C3 H3 0.989(13) .
C4 C5 1.4068(18) .
C4 H4 0.983(14) .
C5 C6 1.3604(16) .
C5 H5 0.961(13) .
C6 C8 1.4148(15) .
C6 H6 0.952(12) .
C7 N1 1.3175(14) .
C7 C8 1.4207(15) .
C7 C7 1.496(2) 6_464
C8 C9 1.4137(14) .

loop_
_geom_torsion_atom_site_label_1
_geom_torsion_atom_site_label_2
_geom_torsion_atom_site_label_3
_geom_torsion_atom_site_label_4
_geom_torsion
_geom_torsion_site_symmetry_1
_geom_torsion_site_symmetry_2
_geom_torsion_site_symmetry_3
_geom_torsion_site_symmetry_4
N1 C1 C2 C9 -1.21(19) . . . .
C9 C3 C4 C5 0.10(17) . . . .
C3 C4 C5 C6 0.34(18) . . . .
C4 C5 C6 C8 -0.50(17) . . . .
C5 C6 C8 C9 0.22(16) . . . .
C5 C6 C8 C7 -179.22(10) . . . .
N1 C7 C8 C9 -0.71(15) . . . .
C7 C7 C8 C9 178.72(9) 6_464 . . .
N1 C7 C8 C6 178.74(10) . . . .
C7 C7 C8 C6 -1.83(15) 6_464 . . .
C4 C3 C9 C2 179.54(11) . . . .
C4 C3 C9 C8 -0.37(16) . . . .
C1 C2 C9 C3 -178.78(11) . . . .
C1 C2 C9 C8 1.13(16) . . . .
C6 C8 C9 C3 0.21(15) . . . .
C7 C8 C9 C3 179.68(9) . . . .
C6 C8 C9 C2 -179.71(10) . . . .
C7 C8 C9 C2 -0.23(14) . . . .
C8 C7 N1 C1 0.70(16) . . . .
C7 C7 N1 C1 -178.74(10) 6_464 . . .
C2 C1 N1 C7 0.29(18) . . . .
